data_4305144
loop_
_publ_author_name
'Guo-Ming Wang'
'Jin-Hua Li'
'Hai-Lan Huang'
'Hui Li'
'Jing Zhang'

_publ_section_title
;
QD-2: A Novel Open-Framework Aluminoborate with Intersecting
Three-Dimensional Helical Channels
;
_journal_name_full 'Inorganic Chemistry'
_journal_page_first 5039
_journal_page_last 5041
_journal_paper_doi 10.1021/ic800593q
_journal_volume 47
_journal_year 2008
_chemical_formula_sum 'C4 H14 Al B5 N2 O10'
_chemical_formula_weight 331.20
_chemical_name_systematic
; 
 ? 
;
_space_group_IT_number 19
_symmetry_Int_Tables_number 19
_symmetry_space_group_name_Hall 'P 2ac 2ab'
_symmetry_space_group_name_H-M 'P 21 21 21'
_atom_sites_solution_hydrogens geom
_atom_sites_solution_primary direct
_atom_sites_solution_secondary difmap
_audit_creation_method SHELXL-97
_cell_angle_alpha 90.00
_cell_angle_beta 90.00
_cell_angle_gamma 90.00
_cell_formula_units_Z 4
_cell_length_a 9.4352(4)
_cell_length_b 10.2972(2)
_cell_length_c 13.7511(5)
_cell_measurement_temperature 295(2)
_cell_volume 1336.00(8)
_computing_cell_refinement 'SMART (Bruker, 1999)'
_computing_data_collection 'SMART (Bruker, 1999)'
_computing_data_reduction 'SMART (Bruker, 1999)'
_computing_molecular_graphics 'SHELXTL (Bruker, 1999)'
_computing_publication_material 'SHELXTL (Bruker, 1999)'
_computing_structure_refinement 'SHELXL-97 (Sheldrick, 1997)'
_computing_structure_solution 'SHELXS-97 (Sheldrick, 1990)'
_diffrn_ambient_temperature 295(2)
_diffrn_measured_fraction_theta_full 0.991
_diffrn_measured_fraction_theta_max 0.991
_diffrn_radiation_monochromator graphite
_diffrn_radiation_source 'fine-focus sealed tube'
_diffrn_radiation_type MoK\a
_diffrn_radiation_wavelength 0.71073
_diffrn_reflns_av_R_equivalents 0.0225
_diffrn_reflns_av_sigmaI/netI 0.0219
_diffrn_reflns_limit_h_max 11
_diffrn_reflns_limit_h_min -11
_diffrn_reflns_limit_k_max 12
_diffrn_reflns_limit_k_min -12
_diffrn_reflns_limit_l_max 16
_diffrn_reflns_limit_l_min -16
_diffrn_reflns_number 9322
_diffrn_reflns_theta_full 25.99
_diffrn_reflns_theta_max 25.99
_diffrn_reflns_theta_min 2.47
_exptl_absorpt_coefficient_mu 0.204
_exptl_absorpt_correction_T_max 0.9395
_exptl_absorpt_correction_T_min 0.9138
_exptl_absorpt_correction_type empirical
_exptl_absorpt_process_details '(SADABS; Sheldrick, 1996)'
_exptl_crystal_density_diffrn 1.647
_exptl_crystal_density_method 'not measured'
_exptl_crystal_F_000 680
_exptl_crystal_size_max 0.45
_exptl_crystal_size_mid 0.40
_exptl_crystal_size_min 0.31
_refine_diff_density_max 0.694
_refine_diff_density_min -0.199
_refine_diff_density_rms 0.052
_refine_ls_abs_structure_details 'Flack H D (1983), Acta Cryst. A39, 876-881'
_refine_ls_abs_structure_Flack 0.08(18)
_refine_ls_extinction_method none
_refine_ls_goodness_of_fit_ref 1.045
_refine_ls_hydrogen_treatment mixed
_refine_ls_matrix_type full
_refine_ls_number_parameters 219
_refine_ls_number_reflns 2595
_refine_ls_number_restraints 0
_refine_ls_restrained_S_all 1.045
_refine_ls_R_factor_all 0.0330
_refine_ls_R_factor_gt 0.0319
_refine_ls_shift/su_max 0.000
_refine_ls_shift/su_mean 0.000
_refine_ls_structure_factor_coef Fsqd
_refine_ls_weighting_details 'calc w=1/[\s^2^(Fo^2^)+(0.0626P)^2^+0.2770P] where P=(Fo^2^+2Fc^2^)/3'
_refine_ls_weighting_scheme calc
_refine_ls_wR_factor_gt 0.0881
_refine_ls_wR_factor_ref 0.0895
_reflns_number_gt 2525
_reflns_number_total 2595
_reflns_threshold_expression >2sigma(I)
_cod_data_source_file ic800593q-file004.cif
_cod_data_source_block 1
_cod_original_sg_symbol_Hall 'P2ac 2ab'
_cod_database_code 4305144

loop_
_symmetry_equiv_pos_as_xyz
'x, y, z'
'-x+1/2, -y, z+1/2'
'-x, y+1/2, -z+1/2'
'x+1/2, -y+1/2, -z'

loop_
_atom_site_label
_atom_site_type_symbol
_atom_site_fract_x
_atom_site_fract_y
_atom_site_fract_z
_atom_site_U_iso_or_equiv
_atom_site_adp_type
_atom_site_occupancy
_atom_site_symmetry_multiplicity
_atom_site_calc_flag
_atom_site_refinement_flags
_atom_site_disorder_assembly
_atom_site_disorder_group
Al Al 0.26486(6) -0.35817(5) 0.23593(4) 0.01594(14) Uani 1 1 d . . .
B1 B 0.3327(2) -0.1436(2) 0.12047(16) 0.0206(4) Uani 1 1 d . . .
B2 B 0.4922(2) 0.0255(2) 0.17608(16) 0.0210(5) Uani 1 1 d . . .
B3 B 0.4170(3) 0.0211(2) 0.00237(16) 0.0222(5) Uani 1 1 d . . .
B4 B 0.5520(2) 0.0286(2) -0.15284(17) 0.0213(4) Uani 1 1 d . . .
B5 B 0.3594(2) 0.1806(2) -0.12847(16) 0.0187(4) Uani 1 1 d . . .
O1 O 0.14871(18) -0.48501(15) 0.21586(11) 0.0305(4) Uani 1 1 d . . .
O2 O 0.21931(16) -0.27942(14) 0.34165(11) 0.0247(3) Uani 1 1 d . . .
O3 O 0.43123(15) -0.42702(16) 0.25015(10) 0.0276(3) Uani 1 1 d . . .
O4 O 0.25996(16) -0.25196(13) 0.13889(10) 0.0253(3) Uani 1 1 d . . .
O5 O 0.41397(19) -0.08631(15) 0.19389(11) 0.0310(4) Uani 1 1 d . . .
O6 O 0.33008(16) -0.08907(15) 0.03143(10) 0.0249(3) Uani 1 1 d . . .
O7 O 0.48723(15) 0.08163(14) 0.08634(10) 0.0246(3) Uani 1 1 d . . .
O8 O 0.32576(15) 0.11931(14) -0.04402(10) 0.0234(3) Uani 1 1 d . . .
O9 O 0.52359(16) -0.02708(15) -0.06685(11) 0.0266(3) Uani 1 1 d . . .
O10 O 0.47556(17) 0.13864(15) -0.18231(11) 0.0300(4) Uani 1 1 d . . .
C1 C 0.0852(2) 0.5701(2) 0.53683(17) 0.0280(5) Uani 1 1 d . . .
H1A H 0.1578 0.5447 0.5830 0.034 Uiso 1 1 calc R . .
H1B H 0.1282 0.6288 0.4902 0.034 Uiso 1 1 calc R . .
C2 C 0.0321(3) 0.4504(3) 0.4840(2) 0.0364(5) Uani 1 1 d . . .
H2A H -0.0096 0.3905 0.5303 0.044 Uiso 1 1 calc R . .
H2B H -0.0404 0.4749 0.4375 0.044 Uiso 1 1 calc R . .
C3 C 0.1536(2) 0.3855(2) 0.43194(17) 0.0271(5) Uani 1 1 d . . .
H3A H 0.2048 0.4498 0.3942 0.033 Uiso 1 1 calc R . .
H3B H 0.2185 0.3494 0.4795 0.033 Uiso 1 1 calc R . .
C4 C 0.2224(3) 0.2157(3) 0.3139(2) 0.0474(7) Uani 1 1 d . . .
H4A H 0.1851 0.1488 0.2725 0.071 Uiso 1 1 calc R . .
H4B H 0.2864 0.1779 0.3602 0.071 Uiso 1 1 calc R . .
H4C H 0.2720 0.2786 0.2752 0.071 Uiso 1 1 calc R . .
N1 N -0.0298(2) 0.6396(2) 0.58930(15) 0.0277(4) Uani 1 1 d . . .
H1 H -0.119(3) 0.628(3) 0.562(2) 0.033(7) Uiso 1 1 d . . .
H2 H -0.039(3) 0.613(3) 0.647(3) 0.045(8) Uiso 1 1 d . . .
H3 H -0.007(3) 0.724(3) 0.586(2) 0.025(6) Uiso 1 1 d . . .
N2 N 0.1041(2) 0.2802(2) 0.36626(16) 0.0308(4) Uani 1 1 d . . .
H4 H 0.044(3) 0.309(3) 0.327(2) 0.036(8) Uiso 1 1 d . . .
H5 H 0.048(3) 0.227(3) 0.396(2) 0.041(8) Uiso 1 1 d . . .

loop_
_atom_site_aniso_label
_atom_site_aniso_U_11
_atom_site_aniso_U_22
_atom_site_aniso_U_33
_atom_site_aniso_U_23
_atom_site_aniso_U_13
_atom_site_aniso_U_12
Al 0.0184(2) 0.0150(2) 0.0143(3) 0.0002(2) -0.0027(2) 0.0000(2)
B1 0.0240(10) 0.0185(10) 0.0192(10) 0.0011(9) 0.0011(9) 0.0019(9)
B2 0.0212(10) 0.0232(10) 0.0186(11) 0.0028(9) -0.0007(9) -0.0012(9)
B3 0.0292(12) 0.0212(10) 0.0161(10) 0.0053(9) 0.0001(9) 0.0018(9)
B4 0.0243(10) 0.0198(10) 0.0198(10) 0.0040(9) 0.0011(9) 0.0036(9)
B5 0.0229(10) 0.0177(10) 0.0154(10) 0.0015(8) -0.0005(8) 0.0010(8)
O1 0.0377(9) 0.0281(8) 0.0255(8) 0.0066(6) -0.0094(7) -0.0142(7)
O2 0.0296(7) 0.0252(7) 0.0194(6) -0.0033(6) -0.0010(6) 0.0094(6)
O3 0.0261(7) 0.0359(8) 0.0207(7) -0.0019(7) -0.0025(6) 0.0104(7)
O4 0.0332(7) 0.0224(7) 0.0202(7) 0.0045(5) -0.0049(6) -0.0064(7)
O5 0.0414(9) 0.0319(8) 0.0196(7) 0.0107(7) -0.0078(6) -0.0154(7)
O6 0.0346(8) 0.0232(7) 0.0168(7) 0.0042(6) -0.0043(6) -0.0074(6)
O7 0.0314(7) 0.0236(7) 0.0187(7) 0.0069(6) -0.0027(6) -0.0086(6)
O8 0.0252(7) 0.0260(7) 0.0189(7) 0.0053(6) 0.0028(6) 0.0060(6)
O9 0.0323(7) 0.0268(7) 0.0207(7) 0.0085(6) 0.0031(6) 0.0110(6)
O10 0.0351(8) 0.0296(8) 0.0254(7) 0.0127(7) 0.0106(6) 0.0135(7)
C1 0.0279(10) 0.0257(10) 0.0303(11) 0.0025(9) 0.0042(9) -0.0009(9)
C2 0.0296(11) 0.0382(13) 0.0415(13) -0.0093(11) 0.0016(10) -0.0013(10)
C3 0.0287(10) 0.0264(11) 0.0262(11) 0.0041(9) 0.0001(9) 0.0001(9)
C4 0.0561(16) 0.0487(14) 0.0374(14) -0.0028(12) 0.0105(13) 0.0161(14)
N1 0.0310(10) 0.0296(10) 0.0224(9) -0.0005(9) 0.0008(8) -0.0016(8)
N2 0.0366(10) 0.0285(10) 0.0274(10) 0.0019(8) -0.0007(9) 0.0030(9)

loop_
_atom_type_symbol
_atom_type_description
_atom_type_scat_dispersion_real
_atom_type_scat_dispersion_imag
_atom_type_scat_source
C C 0.0033 0.0016 'International Tables Vol C Tables 4.2.6.8 and 6.1.1.4'
H H 0.0000 0.0000 'International Tables Vol C Tables 4.2.6.8 and 6.1.1.4'
B B 0.0013 0.0007 'International Tables Vol C Tables 4.2.6.8 and 6.1.1.4'
N N 0.0061 0.0033 'International Tables Vol C Tables 4.2.6.8 and 6.1.1.4'
O O 0.0106 0.0060 'International Tables Vol C Tables 4.2.6.8 and 6.1.1.4'
Al Al 0.0645 0.0514 'International Tables Vol C Tables 4.2.6.8 and 6.1.1.4'

loop_
_geom_angle_atom_site_label_1
_geom_angle_atom_site_label_2
_geom_angle_atom_site_label_3
_geom_angle
_geom_angle_site_symmetry_1
_geom_angle_site_symmetry_3
_geom_angle_publ_flag
O2 Al O4 110.38(8) . . ?
O2 Al O1 109.46(8) . . ?
O4 Al O1 109.80(7) . . ?
O2 Al O3 108.90(8) . . ?
O4 Al O3 111.76(8) . . ?
O1 Al O3 106.46(9) . . ?
O4 B1 O6 120.75(19) . . ?
O4 B1 O5 119.85(19) . . ?
O6 B1 O5 119.40(18) . . ?
O3 B2 O7 123.39(19) 3_655 . ?
O3 B2 O5 117.12(18) 3_655 . ?
O7 B2 O5 119.49(18) . . ?
O6 B3 O7 111.64(16) . . ?
O6 B3 O9 107.46(17) . . ?
O7 B3 O9 110.08(18) . . ?
O6 B3 O8 108.93(18) . . ?
O7 B3 O8 108.20(17) . . ?
O9 B3 O8 110.54(16) . . ?
O1 B4 O9 124.36(19) 4_545 . ?
O1 B4 O10 115.79(18) 4_545 . ?
O9 B4 O10 119.83(18) . . ?
O2 B5 O8 119.37(18) 2_554 . ?
O2 B5 O10 120.99(19) 2_554 . ?
O8 B5 O10 119.64(18) . . ?
B4 O1 Al 142.29(15) 4_445 . ?
B5 O2 Al 139.86(15) 2 . ?
B2 O3 Al 136.37(14) 3_645 . ?
B1 O4 Al 131.52(14) . . ?
B2 O5 B1 120.90(17) . . ?
B1 O6 B3 124.31(17) . . ?
B2 O7 B3 123.16(16) . . ?
B5 O8 B3 123.50(16) . . ?
B4 O9 B3 124.25(17) . . ?
B5 O10 B4 120.12(16) . . ?
N1 C1 C2 112.46(18) . . ?
N1 C1 H1A 109.1 . . ?
C2 C1 H1A 109.1 . . ?
N1 C1 H1B 109.1 . . ?
C2 C1 H1B 109.1 . . ?
H1A C1 H1B 107.8 . . ?
C3 C2 C1 109.68(19) . . ?
C3 C2 H2A 109.7 . . ?
C1 C2 H2A 109.7 . . ?
C3 C2 H2B 109.7 . . ?
C1 C2 H2B 109.7 . . ?
H2A C2 H2B 108.2 . . ?
N2 C3 C2 111.92(18) . . ?
N2 C3 H3A 109.2 . . ?
C2 C3 H3A 109.2 . . ?
N2 C3 H3B 109.2 . . ?
C2 C3 H3B 109.2 . . ?
H3A C3 H3B 107.9 . . ?
N2 C4 H4A 109.5 . . ?
N2 C4 H4B 109.5 . . ?
H4A C4 H4B 109.5 . . ?
N2 C4 H4C 109.5 . . ?
H4A C4 H4C 109.5 . . ?
H4B C4 H4C 109.5 . . ?
C1 N1 H1 114.0(17) . . ?
C1 N1 H2 112(2) . . ?
H1 N1 H2 104(3) . . ?
C1 N1 H3 105.3(16) . . ?
H1 N1 H3 109(2) . . ?
H2 N1 H3 113(3) . . ?
C4 N2 C3 112.6(2) . . ?
C4 N2 H4 111(2) . . ?
C3 N2 H4 110(2) . . ?
C4 N2 H5 114(2) . . ?
C3 N2 H5 111(2) . . ?
H4 N2 H5 96(3) . . ?

loop_
_geom_bond_atom_site_label_1
_geom_bond_atom_site_label_2
_geom_bond_distance
_geom_bond_site_symmetry_2
_geom_bond_publ_flag
Al O2 1.7193(15) . ?
Al O4 1.7259(14) . ?
Al O1 1.7272(15) . ?
Al O3 1.7335(15) . ?
B1 O4 1.335(3) . ?
B1 O6 1.347(3) . ?
B1 O5 1.398(3) . ?
B2 O3 1.338(3) 3_655 ?
B2 O7 1.363(3) . ?
B2 O5 1.390(3) . ?
B3 O6 1.456(3) . ?
B3 O7 1.470(3) . ?
B3 O9 1.471(3) . ?
B3 O8 1.474(3) . ?
B4 O1 1.336(3) 4_545 ?
B4 O9 1.341(3) . ?
B4 O10 1.403(3) . ?
B5 O2 1.325(3) 2_554 ?
B5 O8 1.359(3) . ?
B5 O10 1.391(3) . ?
O1 B4 1.336(3) 4_445 ?
O2 B5 1.325(3) 2 ?
O3 B2 1.338(3) 3_645 ?
C1 N1 1.487(3) . ?
C1 C2 1.516(3) . ?
C1 H1A 0.9700 . ?
C1 H1B 0.9700 . ?
C2 C3 1.508(3) . ?
C2 H2A 0.9700 . ?
C2 H2B 0.9700 . ?
C3 N2 1.486(3) . ?
C3 H3A 0.9700 . ?
C3 H3B 0.9700 . ?
C4 N2 1.485(3) . ?
C4 H4A 0.9600 . ?
C4 H4B 0.9600 . ?
C4 H4C 0.9600 . ?
N1 H1 0.93(3) . ?
N1 H2 0.84(3) . ?
N1 H3 0.89(3) . ?
N2 H4 0.83(3) . ?
N2 H5 0.87(3) . ?

loop_
_geom_hbond_atom_site_label_D
_geom_hbond_atom_site_label_H
_geom_hbond_atom_site_label_A
_geom_hbond_distance_DH
_geom_hbond_distance_HA
_geom_hbond_distance_DA
_geom_hbond_angle_DHA
_geom_hbond_site_symmetry_A
N1 H1 O8 0.93(3) 1.97(3) 2.869(2) 163(3) 3
N1 H2 O5 0.84(3) 2.25(3) 3.078(2) 167(3) 4_456
N1 H3 O7 0.89(3) 2.01(3) 2.899(3) 171(2) 2_565
N2 H4 O10 0.83(3) 2.17(3) 2.927(3) 152(3) 4_455
N2 H5 O9 0.87(3) 2.23(3) 3.015(3) 151(3) 2
